data_2010071
loop_
_publ_author_name
'Chiaroni, Ang\`ele'
'Riche, Claude'
'Anaya, Josefa'
'Gateau-Olesker, Alice'
'G\'ero, Stephan D.'
'Hernando, Jos\'e I.M.'

_publ_section_title
;
 Three 1,3,4-trisubstituted \b-lactam antibiotics
;
_journal_issue 9
_journal_name_full 'Acta Crystallographica Section C'
_journal_page_first 1474
_journal_page_last 1480
_journal_paper_doi 10.1107/S0108270194001587
_journal_volume 50
_journal_year 1994
_chemical_formula_moiety 'C31 H45 N1 O5 S2'
_chemical_formula_sum 'C31 H45 N O5 S2'
_chemical_formula_weight 575.83
_chemical_name_systematic
;3-butyl-1-{[2,2,2',2'-tetramethyl-4,4'-bi(1,3-
dioxolanyl)-5-yl]-1,3-dithian-2-ylmethyl}-4-[1-methyl-(Z)-styryl]azetidin-2-one
;
_space_group_IT_number 19
_symmetry_cell_setting orthorhombic
_symmetry_space_group_name_Hall 'P 2ac 2ab'
_symmetry_space_group_name_H-M 'P 21 21 21'
_atom_type_scat_source International_Tables_for_X-ray_Crystalography_(1974_Vol_IV_Table_2.2B)
_cell_angle_alpha 90.00
_cell_angle_beta 90.00
_cell_angle_gamma 90.00
_cell_formula_units_Z 4
_cell_length_a 10.770(7)
_cell_length_b 14.355(10)
_cell_length_c 20.690(15)
_cell_measurement_reflns_used 24
_cell_measurement_temperature 293
_cell_measurement_theta_max 20.1
_cell_measurement_theta_min 3.8
_cell_volume 3199(4)
_computing_data_collection 'Philips  PW1100/20 software'
_computing_data_reduction 'PHIL (Riche, 1981)'
_computing_molecular_graphics 'R3M  (Riche,1983);  ORTEP (Johnson, 1963)'
_computing_publication_material 'ACTACIF (Riche, 1992)'
_computing_structure_refinement 'SHELX76   (Sheldrick, 1976)'
_computing_structure_solution 'SHELXS86  (Sheldrick, 1985)'
_diffrn_ambient_temperature 293
_diffrn_measurement_device 'Philips PW100 diffractometer'
_diffrn_measurement_method \q/2\q
_diffrn_radiation_monochromator graphite
_diffrn_radiation_source 'X-ray tube'
_diffrn_radiation_type 'Mo K\a'
_diffrn_radiation_wavelength 0.7107
_diffrn_reflns_av_R_equivalents 0.027
_diffrn_reflns_limit_h_max 25
_diffrn_reflns_limit_h_min -12
_diffrn_reflns_limit_k_max 17
_diffrn_reflns_limit_k_min -4
_diffrn_reflns_limit_l_max 24
_diffrn_reflns_limit_l_min -1
_diffrn_reflns_number 6044
_diffrn_reflns_theta_max 28
_diffrn_reflns_theta_min 2.13
_diffrn_standards_decay_% 0
_diffrn_standards_interval_time 180
_diffrn_standards_number 3
_exptl_absorpt_coefficient_mu 0.19
_exptl_absorpt_correction_type none
_exptl_crystal_colour colourless
_exptl_crystal_density_diffrn 1.20
_exptl_crystal_description prism
_exptl_crystal_F_000 1240.00
_exptl_crystal_size_max 0.50
_exptl_crystal_size_mid 0.40
_exptl_crystal_size_min 0.25
_refine_diff_density_max 0.64
_refine_diff_density_min -0.76
_refine_ls_extinction_method none
_refine_ls_goodness_of_fit_obs 0.62
_refine_ls_hydrogen_treatment noref
_refine_ls_matrix_type full
_refine_ls_number_parameters 352
_refine_ls_number_reflns 4400
_refine_ls_R_factor_obs 0.052
_refine_ls_shift/esd_max 0.02
_refine_ls_structure_factor_coef F
_refine_ls_weighting_details 'w = 1/[\s^2^(F) + 0.000362F^2^]'
_refine_ls_weighting_scheme calc
_refine_ls_wR_factor_obs 0.061
_reflns_number_observed 4412
_reflns_number_total 5651
_reflns_observed_criterion refl_observed_if_I_>_3.0_sigma(I)
_cod_data_source_file pa1106.cif
_cod_data_source_block 3
_cod_depositor_comments
;
The following automatic conversions were performed:

'_refine_ls_weighting_scheme' value 'calc w = 1/[\s^2^(F) +
0.000362F^2^]' was changed to 'calc'. New tag
'_refine_ls_weighting_details' was created. The value of the new tag
was set to 'w = 1/[\s^2^(F) + 0.000362F^2^]'.

Automatic conversion script
Id: cif_fix_values 3143 2015-03-26 13:38:13Z robertas 
;
_cod_original_cell_volume 3199.(4)
_cod_original_formula_sum 'C31 H45 N1 O5 S2'
_cod_database_code 2010071

loop_
_symmetry_equiv_pos_as_xyz
+x,+y,+z
1/2-x,-y,1/2+z
1/2+x,1/2-y,-z
-x,1/2+y,1/2-z

loop_
_atom_site_aniso_label
_atom_site_aniso_U_11
_atom_site_aniso_U_22
_atom_site_aniso_U_33
_atom_site_aniso_U_12
_atom_site_aniso_U_13
_atom_site_aniso_U_23
N1 0.0365(14) 0.0427(15) 0.0399(17) 0.0002(13) -0.0011(13) 0.0002(13)
C2 0.048(2) 0.048(2) 0.043(2) -0.0045(18) 0.0084(19) -0.0021(18)
C3 0.0447(19) 0.048(2) 0.048(2) 0.0034(17) 0.0051(17) 0.0023(18)
C4 0.0385(18) 0.041(2) 0.041(2) 0.0033(15) -0.0036(16) -0.0030(16)
O5 0.083(2) 0.086(2) 0.0458(18) 0.0081(17) -0.0056(16) -0.0161(15)
C6 0.061(3) 0.047(2) 0.070(3) 0.0033(19) 0.005(2) -0.007(2)
C7 0.136(5) 0.051(3) 0.173(6) 0.020(3) 0.075(5) 0.007(4)
C8 0.173(7) 0.070(4) 0.189(7) 0.017(4) 0.115(6) -0.002(4)
C9 0.114(5) 0.107(4) 0.155(6) 0.006(4) 0.059(5) -0.048(4)
C10 0.0380(19) 0.0406(18) 0.050(2) 0.0055(16) 0.0052(17) 0.0053(16)
C11 0.052(2) 0.055(2) 0.056(3) -0.0077(19) 0.002(2) 0.008(2)
C12 0.0398(19) 0.047(2) 0.048(2) 0.0047(16) 0.0081(17) 0.0067(17)
C13 0.0394(19) 0.044(2) 0.045(2) 0.0076(16) -0.0008(17) 0.0100(17)
C14 0.043(2) 0.057(2) 0.046(2) 0.0067(18) 0.0051(17) -0.0006(19)
C15 0.037(2) 0.072(3) 0.061(3) 0.0055(19) 0.0029(19) 0.006(2)
C16 0.048(2) 0.081(3) 0.062(3) -0.000(2) -0.003(2) -0.005(2)
C17 0.063(3) 0.080(3) 0.049(3) -0.003(2) -0.003(2) -0.006(2)
C18 0.043(2) 0.077(3) 0.042(2) 0.002(2) 0.0054(18) 0.001(2)
C1' 0.0356(17) 0.051(2) 0.0371(19) -0.0053(16) -0.0023(16) 0.0004(16)
S1 0.0353(4) 0.0687(6) 0.0719(7) -0.0080(5) 0.0102(5) 0.0005(6)
S2 0.0578(6) 0.0444(5) 0.0581(6) -0.0057(5) 0.0015(5) 0.0070(5)
C2' 0.0335(17) 0.0447(19) 0.0364(19) -0.0063(14) -0.0041(15) 0.0021(16)
C3' 0.0338(17) 0.045(2) 0.039(2) 0.0013(15) -0.0020(15) 0.0034(16)
O3' 0.0329(12) 0.0697(16) 0.0388(14) -0.0025(11) 0.0001(11) -0.0025(13)
C4' 0.0348(17) 0.051(2) 0.044(2) -0.0027(16) 0.0003(16) 0.0004(17)
O4' 0.0428(13) 0.097(2) 0.0465(16) -0.0193(15) 0.0052(13) 0.0092(15)
C5' 0.039(2) 0.068(3) 0.050(2) 0.0008(17) -0.0012(18) 0.004(2)
O5' 0.0587(17) 0.098(2) 0.0523(17) -0.0187(16) -0.0125(14) 0.0115(16)
C6' 0.050(3) 0.112(4) 0.069(3) -0.031(2) -0.020(2) 0.019(3)
O6' 0.290(8) 0.310(8) 0.085(3) -0.246(7) -0.002(4) -0.027(4)
C19 0.078(3) 0.086(4) 0.054(3) -0.022(3) 0.016(2) -0.003(2)
C20 0.092(3) 0.076(3) 0.053(3) -0.025(3) -0.002(2) 0.014(2)
C21 0.083(3) 0.059(3) 0.057(3) -0.004(2) -0.015(2) 0.018(2)
C22 0.0382(18) 0.075(3) 0.043(2) 0.0029(19) 0.0050(17) 0.007(2)
C23 0.060(3) 0.108(4) 0.051(3) 0.004(3) 0.006(2) 0.009(3)
C24 0.073(3) 0.090(3) 0.071(3) 0.018(3) 0.027(3) 0.002(3)
C25 0.076(3) 0.116(4) 0.057(3) -0.029(3) -0.010(3) -0.000(3)
C26 0.126(6) 0.233(9) 0.112(6) 0.026(6) -0.069(5) 0.009(6)
C27 0.217(9) 0.183(8) 0.126(6) 0.030(8) -0.042(7) -0.059(6)

loop_
_atom_site_label
_atom_site_fract_x
_atom_site_fract_y
_atom_site_fract_z
_atom_site_U_iso_or_equiv
_atom_site_thermal_displace_type
_atom_site_calc_flag
_atom_site_calc_attached_atom
N1 0.7755(2) 0.6967(2) 0.28820(10) 0.040(3) Uani ? ?
C2 0.7270(3) 0.7513(2) 0.3370(2) 0.046(4) Uani ? ?
C3 0.6261(3) 0.7914(3) 0.2938(2) 0.047(4) Uani ? ?
C4 0.6860(3) 0.7312(2) 0.2390(2) 0.040(3) Uani ? ?
O5 0.7569(3) 0.7574(2) 0.39280(10) 0.072(3) Uani ? ?
C6 0.6048(4) 0.8958(3) 0.2867(2) 0.059(4) Uani ? ?
C7 0.5271(6) 0.9366(3) 0.3373(4) 0.120(9) Uani ? ?
C8 0.4329(7) 0.9026(4) 0.3694(4) 0.144(11) Uani ? ?
C9 0.3519(6) 0.9519(5) 0.4143(4) 0.125(9) Uani ? ?
C10 0.7390(3) 0.7840(2) 0.1821(2) 0.043(3) Uani ? ?
C11 0.8575(4) 0.8366(3) 0.1927(2) 0.054(4) Uani ? ?
C12 0.6842(3) 0.7857(3) 0.1247(2) 0.045(4) Uani ? ?
C13 0.5697(3) 0.7392(2) 0.1030(2) 0.043(3) Uani ? ?
C14 0.4625(3) 0.7317(3) 0.1406(2) 0.049(4) Uani ? ?
C15 0.3582(3) 0.6872(3) 0.1174(2) 0.057(4) Uani ? ?
C16 0.3562(4) 0.6507(3) 0.0563(2) 0.064(5) Uani ? ?
C17 0.4602(4) 0.6589(3) 0.0176(2) 0.064(5) Uani ? ?
C18 0.5638(3) 0.7034(3) 0.0409(2) 0.054(4) Uani ? ?
C1' 0.7224(3) 0.5290(2) 0.2922(2) 0.041(3) Uani ? ?
S1 0.58500(10) 0.55340(10) 0.33900(10) 0.0590(10) Uani ? ?
S2 0.77740(10) 0.41070(10) 0.30560(10) 0.0530(10) Uani ? ?
C2' 0.8258(3) 0.6038(2) 0.2989(2) 0.038(3) Uani ? ?
C3' 0.9342(3) 0.5797(2) 0.2551(2) 0.039(3) Uani ? ?
O3' 0.8948(2) 0.5823(2) 0.18950(10) 0.047(2) Uani ? ?
C4' 1.0461(3) 0.6447(3) 0.2560(2) 0.043(3) Uani ? ?
O4' 1.0859(2) 0.6473(2) 0.19020(10) 0.062(3) Uani ? ?
C5' 1.1512(3) 0.6120(3) 0.2984(2) 0.052(4) Uani ? ?
O5' 1.1036(3) 0.5987(2) 0.36240(10) 0.070(3) Uani ? ?
C6' 1.2550(4) 0.6821(4) 0.3080(2) 0.077(5) Uani ? ?
O6' 1.2491(7) 0.7045(5) 0.3695(2) 0.228(12) Uani ? ?
C19 0.6438(4) 0.5352(4) 0.4206(2) 0.073(5) Uani ? ?
C20 0.6962(5) 0.4394(3) 0.4321(2) 0.073(5) Uani ? ?
C21 0.8072(4) 0.4150(3) 0.3912(2) 0.066(5) Uani ? ?
C22 1.0050(3) 0.5895(3) 0.1524(2) 0.052(4) Uani ? ?
C23 0.9761(4) 0.6398(4) 0.0898(2) 0.073(5) Uani ? ?
C24 1.0626(4) 0.4963(4) 0.1412(2) 0.078(6) Uani ? ?
C25 1.1741(5) 0.6513(4) 0.4071(2) 0.083(6) Uani ? ?
C26 1.2475(7) 0.5894(7) 0.4497(3) 0.157(12) Uani ? ?
C27 1.0891(10) 0.7116(7) 0.4447(4) 0.175(14) Uani ? ?
H3 0.53591 0.78781 0.30496 0.052 Uiso calc C3
H4 0.63585 0.68713 0.21221 0.044 Uiso calc C4
H6a 0.56401 0.90740 0.24406 0.065 Uiso calc C6
H6b 0.68736 0.92767 0.28751 0.065 Uiso calc C6
H7a 0.49314 0.99435 0.31696 0.132 Uiso calc C7
H7b 0.58774 0.95428 0.37183 0.132 Uiso calc C7
H8a 0.46823 0.84984 0.39510 0.158 Uiso calc C8
H8b 0.37600 0.87707 0.33554 0.158 Uiso calc C8
H9a 0.28780 0.90795 0.43148 0.138 Uiso calc C9
H9b 0.40222 0.97712 0.45088 0.138 Uiso calc C9
H9c 0.30985 1.00439 0.39124 0.138 Uiso calc C9
H11a 0.93183 0.79524 0.19055 0.060 Uiso calc C11
H11b 0.86243 0.88818 0.16053 0.060 Uiso calc C11
H11c 0.86740 0.85950 0.23815 0.060 Uiso calc C11
H12 0.72708 0.82423 0.09122 0.050 Uiso calc C12
H14 0.46142 0.75910 0.18504 0.054 Uiso calc C14
H15 0.28320 0.68146 0.14561 0.062 Uiso calc C15
H16 0.28014 0.61854 0.03979 0.070 Uiso calc C16
H17 0.46005 0.63242 -0.02711 0.070 Uiso calc C17
H18 0.63764 0.71020 0.01196 0.060 Uiso calc C18
H1' 0.69694 0.53301 0.24580 0.045 Uiso calc C1'
H2' 0.85898 0.60415 0.34399 0.042 Uiso calc C2'
H3' 0.96059 0.51762 0.27230 0.043 Uiso calc C3'
H4' 1.02218 0.70658 0.27433 0.048 Uiso calc C4'
H5' 1.18460 0.55542 0.27624 0.057 Uiso calc C5'
H6'a 1.24180 0.73823 0.28021 0.084 Uiso calc C6'
H6'b 1.33728 0.65369 0.29748 0.084 Uiso calc C6'
H19a 0.57409 0.54552 0.45169 0.080 Uiso calc C19
H19b 0.71066 0.58193 0.42896 0.080 Uiso calc C19
H20a 0.62934 0.39283 0.42310 0.081 Uiso calc C20
H20b 0.72114 0.43495 0.47851 0.081 Uiso calc C20
H21a 0.87313 0.46263 0.39917 0.073 Uiso calc C21
H21b 0.83815 0.35248 0.40513 0.073 Uiso calc C21
H23a 1.05350 0.64513 0.06331 0.080 Uiso calc C23
H23b 0.91225 0.60391 0.06504 0.080 Uiso calc C23
H23c 0.94354 0.70345 0.09956 0.080 Uiso calc C23
H24a 1.14000 0.50382 0.11503 0.086 Uiso calc C24
H24b 1.08367 0.46707 0.18371 0.086 Uiso calc C24
H24c 1.00285 0.45549 0.11744 0.086 Uiso calc C24
H26a 1.29650 0.62794 0.48081 0.173 Uiso calc C26
H26b 1.19018 0.54744 0.47413 0.173 Uiso calc C26
H26c 1.30535 0.55101 0.42287 0.173 Uiso calc C26
H27a 1.13812 0.74908 0.47641 0.193 Uiso calc C27
H27b 1.04397 0.75442 0.41467 0.193 Uiso calc C27
H27c 1.02779 0.67194 0.46835 0.193 Uiso calc C27

loop_
_geom_angle_atom_site_label_1
_geom_angle_atom_site_label_2
_geom_angle_atom_site_label_3
_geom_angle
_geom_angle_publ_flag
C2 N1 C4 93.8(3) yes
C2 N1 C2' 123.4(3) yes
C4 N1 C2' 130.5(3) yes
N1 C2 C3 93.2(3) yes
N1 C2 O5 129.9(3) yes
C3 C2 O5 136.8(4) yes
C2 C3 C4 85.5(3) yes
C2 C3 C6 122.5(3) yes
C4 C3 C6 122.4(3) yes
N1 C4 C3 87.4(2) yes
N1 C4 C10 117.1(3) yes
C3 C4 C10 116.3(3) yes
C3 C6 C7 114.3(4) yes
C6 C7 C8 131.2(6) yes
C7 C8 C9 127.4(7) yes
C4 C10 C11 117.4(3) yes
C4 C10 C12 122.6(3) yes
C11 C10 C12 120.1(3) yes
C10 C12 C13 129.7(3) yes
C12 C13 C14 123.8(3) yes
C12 C13 C18 119.4(3) yes
C14 C13 C18 116.8(3) yes
C13 C14 C15 121.0(3) yes
C14 C15 C16 120.8(4) yes
C15 C16 C17 119.3(4) yes
C16 C17 C18 119.7(4) yes
C13 C18 C17 122.4(4) yes
S1 C1' S2 111.5(2) yes
S1 C1' C2' 114.0(2) yes
S2 C1' C2' 113.5(2) yes
C1' S1 C19 100.6(2) yes
C1' S2 C21 100.1(2) yes
N1 C2' C1' 110.7(3) yes
N1 C2' C3' 113.9(3) yes
C1' C2' C3' 109.9(3) yes
C2' C3' O3' 109.5(3) yes
C2' C3' C4' 117.5(3) yes
O3' C3' C4' 103.3(3) yes
C3' O3' C22 105.6(2) yes
C3' C4' O4' 104.0(3) yes
C3' C4' C5' 114.2(3) yes
O4' C4' C5' 109.8(3) yes
C4' O4' C22 108.8(3) yes
C4' C5' O5' 108.1(3) yes
C4' C5' C6' 115.1(3) yes
O5' C5' C6' 103.3(3) yes
C5' O5' C25 109.9(3) yes
C5' C6' O6' 104.7(4) yes
C6' O6' C25 116.5(6) yes
S1 C19 C20 114.1(3) yes
C19 C20 C21 114.9(4) yes
S2 C21 C20 114.8(3) yes
O3' C22 O4' 104.9(3) yes
O3' C22 C23 109.0(3) yes
O3' C22 C24 111.5(3) yes
O4' C22 C23 108.4(3) yes
O4' C22 C24 110.5(3) yes
C23 C22 C24 112.3(4) yes
O5' C25 O6' 104.2(5) yes
O5' C25 C26 110.8(5) yes
O5' C25 C27 108.9(5) yes
O6' C25 C26 111.1(6) yes
O6' C25 C27 110.0(6) yes
C26 C25 C27 111.6(6) yes

loop_
_geom_bond_atom_site_label_1
_geom_bond_atom_site_label_2
_geom_bond_site_symmetry_1
_geom_bond_site_symmetry_2
_geom_bond_distance
_geom_bond_publ_flag
N1 C2 . . 1.380(5) yes
N1 C4 . . 1.487(4) yes
N1 C2' . . 1.456(4) yes
C2 C3 . . 1.520(5) yes
C2 O5 . . 1.202(5) yes
C3 C4 . . 1.564(5) yes
C3 C6 . . 1.523(5) yes
C4 C10 . . 1.512(5) yes
C6 C7 . . 1.462(8) yes
C7 C8 . . 1.307(10) yes
C8 C9 . . 1.457(10) yes
C10 C11 . . 1.499(5) yes
C10 C12 . . 1.326(5) yes
C12 C13 . . 1.472(5) yes
C13 C14 . . 1.397(5) yes
C13 C18 . . 1.385(5) yes
C14 C15 . . 1.378(5) yes
C15 C16 . . 1.369(6) yes
C16 C17 . . 1.382(6) yes
C17 C18 . . 1.373(6) yes
C1' S1 . . 1.803(3) yes
C1' S2 . . 1.820(3) yes
C1' C2' . . 1.554(5) yes
S1 C19 . . 1.821(5) yes
S2 C21 . . 1.800(4) yes
C2' C3' . . 1.517(5) yes
C3' O3' . . 1.424(4) yes
C3' C4' . . 1.525(5) yes
O3' C22 . . 1.416(4) yes
C4' O4' . . 1.428(4) yes
C4' C5' . . 1.506(5) yes
O4' C22 . . 1.434(5) yes
C5' O5' . . 1.433(5) yes
C5' C6' . . 1.517(6) yes
O5' C25 . . 1.414(6) yes
C6' O6' . . 1.312(7) yes
O6' C25 . . 1.357(9) yes
C19 C20 . . 1.505(7) yes
C20 C21 . . 1.505(7) yes
C22 C23 . . 1.516(6) yes
C22 C24 . . 1.493(6) yes
C25 C26 . . 1.481(10) yes
C25 C27 . . 1.480(11) yes

loop_
_geom_torsion_atom_site_label_1
_geom_torsion_atom_site_label_2
_geom_torsion_atom_site_label_3
_geom_torsion_atom_site_label_4
_geom_torsion
_geom_torsion_publ_flag
C4 N1 C2 C3 1.8(3) yes
N1 C2 C3 C4 -1.7(4) yes
C2 C3 C4 N1 1.6(3) yes
C3 C4 N1 C2 -1.8(3) yes
C2' N1 C4 C10 -101.9(4) yes
N1 C4 C10 C11 -28.7(3) yes
N1 C4 C10 C12 152.0(4) yes
C3 C4 C10 C12 -106.7(4) yes
C4 C10 C12 C13 -1.5(3) yes
C10 C12 C13 C14 40.3(4) yes
C10 C4 C3 C6 8.6(3) yes
C4 C3 C6 C7 168.9(5) yes
C2 C3 C6 C7 -83.9(5) yes
C3 C6 C7 C8 -33.9(5) yes
C6 C7 C8 C9 -172.6(10) yes
C4 N1 C2' C1' -42.5(3) yes
C4 N1 C2' C3' 82.0(3) yes
C2 N1 C2' C1' 89.4(3) yes
C2 N1 C2' C3' -146.1(4) yes
N1 C2' C1' S1 -50.3(3) yes
N1 C2' C1' S2 -179.4(3) yes
S2 C1' C2' C3' 53.8(3) yes
C1' C2' C3' C4' -179.0(4) yes
C2' C3' C4' C5' 98.0(4) yes
C3' C4' C5' C6' -171.2(4) yes
C3' C4' C5' O5' -56.3(3) yes
S2 C1' S1 C19 60.1(2) yes
C1' S1 C19 C20 -58.0(3) yes
S1 C19 C20 C21 62.4(4) yes
C19 C20 C21 S2 -63.5(4) yes
C20 C21 S2 C1' 58.7(3) yes
C21 S2 C1' S1 -60.3(2) yes
N1 C2' C3' O3' -61.2(3) yes
C2' C3' O3' C22 161.5(4) yes
C4' C3' O3' C22 35.6(3) yes
C3' O3' C22 O4' -35.9(3) yes
O3' C22 O4' C4' 21.5(3) yes
C22 O4' C4' C3' 0.3(3) yes
O4' C4' C3' O3' -21.7(3) yes
O4' C4' C5' C6' 72.5(4) yes
O5' C5' C6' O6' -4.5(4) yes
C5' C6' O6' C25 10.8(5) yes
C6' O6' C25 O5' -12.4(5) yes
O6' C25 O5' C5' 8.4(4) yes
C25 O5' C5' C6' -2.5(4) yes
